data_2023493
loop_
_publ_author_name
'N\"ather, Christian'
'Businski, Artjom'
'Herges, Rainer'

_publ_section_title
;
 Reversible phase transition in
 8,19-dimethyl-2,3,8,19-tetraazapentacyclo[13.7.0.04,12.06,10.017,21]docosa-1(15),2,4(12),5,10,16,21-heptaene-7,9,18,20-tetrone
;
_journal_coeditor_code HB8139
_journal_issue 6
_journal_name_full 'Acta Crystallographica Section E Crystallographic Communications'
_journal_paper_doi 10.1107/S2056989025003998
_journal_volume 81
_journal_year 2025
_chemical_formula_iupac 'C20 H14 N4 O4'
_chemical_formula_moiety 'C20 H14 N4 O4'
_chemical_formula_sum 'C20 H14 N4 O4'
_chemical_formula_weight 374.35
_chemical_name_common
<i>N</i>,<i>N</i>'-2,3,8,9-Bismethylsuccinimide-11,12-dihydrodibenzo[<i>c</i>,<i>g</i>][1,2]diazocine
_chemical_name_systematic
8,19-Dimethyl-2,3,8,19-tetraazapentacyclo[13.7.0.0^4,12^.0^6,10^.0^17,21^]docosa-1(15),2,4(12),5,10,16,21-heptaene-7,9,18,20-tetrone
_space_group_crystal_system monoclinic
_space_group_IT_number 14
_space_group_name_Hall '-P 2ybc'
_space_group_name_H-M_alt 'P 1 21/c 1'
_atom_sites_solution_hydrogens geom
_atom_sites_solution_primary dual
_audit_creation_method
;
Olex2 1.3-ac4
(compiled 2020.11.27 svn.r5f609507 for Rigaku Oxford Diffraction, GUI svn.r6214)
;
_cell_angle_alpha 90
_cell_angle_beta 106.7581(14)
_cell_angle_gamma 90
_cell_formula_units_Z 4
_cell_length_a 16.4290(2)
_cell_length_b 8.05961(10)
_cell_length_c 13.72324(16)
_cell_measurement_reflns_used 12821
_cell_measurement_temperature 299.99(10)
_cell_measurement_theta_max 78.3740
_cell_measurement_theta_min 2.8260
_cell_volume 1739.94(4)
_computing_cell_refinement
;
CrysAlisPro 1.171.43.100a (Rigaku OD, 2023)
;
_computing_data_collection
;
CrysAlisPro 1.171.43.100a (Rigaku OD, 2023)
;
_computing_data_reduction
;
CrysAlisPro 1.171.43.100a (Rigaku OD, 2023)
;
_computing_molecular_graphics
;
DIAMOND (Brandenburg, 1999) and XP in <i>SHELXTL-PC</i> (Sheldrick,
2008)
;
_computing_publication_material
;
Publcif (Westrip, 2010)
;
_computing_structure_refinement
;
<i>SHELXL2016/6</i> (Sheldrick, 2015b)
;
_computing_structure_solution
;
<i>SHELXT2014/5</i> (Sheldrick, 2015a)
;
_diffrn_ambient_temperature 299.99(10)
_diffrn_detector 'Hybrid Pixel Array Detector'
_diffrn_detector_area_resol_mean 10.0000
_diffrn_measured_fraction_theta_full 0.997
_diffrn_measured_fraction_theta_max 0.980
_diffrn_measurement_device 'four-circle diffractometer'
_diffrn_measurement_device_type 'XtaLAB Synergy, Dualflex, HyPix'
_diffrn_measurement_method '\w scans'
_diffrn_radiation_monochromator mirror
_diffrn_radiation_probe x-ray
_diffrn_radiation_type 'Cu K\a'
_diffrn_radiation_wavelength 1.54184
_diffrn_reflns_av_R_equivalents 0.0171
_diffrn_reflns_av_unetI/netI 0.0126
_diffrn_reflns_limit_h_max 20
_diffrn_reflns_limit_h_min -20
_diffrn_reflns_limit_k_max 10
_diffrn_reflns_limit_k_min -10
_diffrn_reflns_limit_l_max 9
_diffrn_reflns_limit_l_min -16
_diffrn_reflns_number 20169
_diffrn_reflns_theta_full 67.684
_diffrn_reflns_theta_max 80.248
_diffrn_reflns_theta_min 2.809
_diffrn_source 'micro-focus sealed X-ray tube'
_exptl_absorpt_coefficient_mu 0.854
_exptl_absorpt_correction_T_max 1.00000
_exptl_absorpt_correction_T_min 0.87445
_exptl_absorpt_correction_type multi-scan
_exptl_absorpt_process_details
;
(CrysAlisPro; Rigaku OD, 2023)
;
_exptl_crystal_colour colourless
_exptl_crystal_density_diffrn 1.429
_exptl_crystal_description block
_exptl_crystal_F_000 776
_exptl_crystal_size_max 0.200
_exptl_crystal_size_mid 0.150
_exptl_crystal_size_min 0.100
_refine_diff_density_max 0.148
_refine_diff_density_min -0.156
_refine_ls_extinction_coef 0.0017(2)
_refine_ls_extinction_expression Fc^*^=kFc[1+0.001xFc^2^\l^3^/sin(2\q)]^-1/4^
_refine_ls_extinction_method
;
<i>SHELXL2016/6</i> (Sheldrick, 2015b))
;
_refine_ls_goodness_of_fit_ref 1.061
_refine_ls_hydrogen_treatment constr
_refine_ls_matrix_type full
_refine_ls_number_parameters 258
_refine_ls_number_reflns 3738
_refine_ls_number_restraints 0
_refine_ls_restrained_S_all 1.061
_refine_ls_R_factor_all 0.0411
_refine_ls_R_factor_gt 0.0393
_refine_ls_shift/su_max 0.000
_refine_ls_shift/su_mean 0.000
_refine_ls_structure_factor_coef Fsqd
_refine_ls_weighting_details 'w=1/[\s^2^(Fo^2^)+(0.0523P)^2^+0.2804P] where P=(Fo^2^+2Fc^2^)/3'
_refine_ls_weighting_scheme calc
_refine_ls_wR_factor_gt 0.1074
_refine_ls_wR_factor_ref 0.1090
_reflns_number_gt 3529
_reflns_number_total 3738
_reflns_threshold_expression 'I > 2\s(I)'
_cod_data_source_file hb8139.cif
_cod_data_source_block 300K
_cod_database_code 2023493
_shelx_space_group_comment
;
The symmetry employed for this shelxl refinement is uniquely defined
by the following loop, which should always be used as a source of
symmetry information in preference to the above space-group names.
They are only intended as comments.
;

loop_
_space_group_symop_operation_xyz
'x, y, z'
'-x, y+1/2, -z+1/2'
'-x, -y, -z'
'x, -y-1/2, z-1/2'

loop_
_atom_site_type_symbol
_atom_site_label
_atom_site_fract_x
_atom_site_fract_y
_atom_site_fract_z
_atom_site_U_iso_or_equiv
_atom_site_adp_type
_atom_site_calc_flag
_atom_site_occupancy
_atom_site_disorder_assembly
_atom_site_disorder_group
N N1 0.76123(9) 0.02530(15) 0.61812(9) 0.0675(3) Uani d 1 . .
N N2 0.83005(8) 0.09831(15) 0.62847(9) 0.0662(3) Uani d 1 . .
C C1 0.83034(8) 0.25742(16) 0.57982(10) 0.0556(3) Uani d 1 . .
C C2 0.87140(8) 0.25936(17) 0.50414(10) 0.0593(3) Uani d 1 . .
H H2 0.893926 0.163217 0.484767 0.071 Uiso calc 1 . .
C C3 0.87714(8) 0.40923(17) 0.45949(10) 0.0568(3) Uani d 1 . .
C C4 0.92117(8) 0.4547(2) 0.38251(10) 0.0643(3) Uani d 1 . .
O O1 0.96289(8) 0.36729(17) 0.34456(9) 0.0866(4) Uani d 1 . .
N N3 0.90683(7) 0.62318(17) 0.36506(9) 0.0677(3) Uani d 1 . .
C C5 0.86000(9) 0.69145(19) 0.42526(11) 0.0629(3) Uani d 1 . .
O O2 0.83808(8) 0.83548(14) 0.42375(9) 0.0825(3) Uani d 1 . .
C C6 0.84279(8) 0.55260(16) 0.48743(10) 0.0552(3) Uani d 1 . .
C C7 0.80432(8) 0.55111(16) 0.56413(10) 0.0554(3) Uani d 1 . .
H H7 0.781944 0.648116 0.582664 0.067 Uiso calc 1 . .
C C8 0.79932(8) 0.40161(16) 0.61389(10) 0.0549(3) Uani d 1 . .
C C9 0.76753(10) 0.40375(19) 0.70657(11) 0.0660(4) Uani d 1 . .
H H9A 0.750474 0.516544 0.715700 0.079 Uiso calc 1 . .
H H9B 0.815176 0.377276 0.765100 0.079 Uiso calc 1 . .
C C10 0.69453(12) 0.2901(2) 0.70905(11) 0.0746(4) Uani d 1 . .
H H10A 0.717056 0.197918 0.754194 0.090 Uiso calc 1 . .
H H10B 0.655912 0.350875 0.737728 0.090 Uiso calc 1 . .
C C11 0.64478(9) 0.22184(16) 0.60706(10) 0.0579(3) Uani d 1 . .
C C12 0.56314(9) 0.27668(15) 0.55744(11) 0.0582(3) Uani d 1 . .
H H12 0.536512 0.355374 0.587290 0.070 Uiso calc 1 . .
C C13 0.52247(8) 0.21175(14) 0.46287(10) 0.0525(3) Uani d 1 . .
C C14 0.43587(9) 0.24216(15) 0.39487(12) 0.0596(3) Uani d 1 . .
O O3 0.38113(7) 0.33220(13) 0.40784(10) 0.0801(3) Uani d 1 . .
N N4 0.42771(7) 0.14206(13) 0.31000(9) 0.0608(3) Uani d 1 . .
C C15 0.50120(9) 0.05343(15) 0.31613(10) 0.0557(3) Uani d 1 . .
O O4 0.51166(8) -0.03756(14) 0.25120(8) 0.0753(3) Uani d 1 . .
C C16 0.56139(8) 0.09568(14) 0.41654(9) 0.0502(3) Uani d 1 . .
C C17 0.64128(8) 0.03570(15) 0.46471(10) 0.0540(3) Uani d 1 . .
H H17 0.666937 -0.044650 0.434837 0.065 Uiso calc 1 . .
C C18 0.68183(9) 0.10091(15) 0.56018(10) 0.0551(3) Uani d 1 . .
C C19 0.93771(11) 0.7171(3) 0.29226(13) 0.0833(5) Uani d 1 . .
H H19A 0.951253 0.828131 0.316967 0.125 Uiso calc 0.74(3) . .
H H19B 0.894512 0.720415 0.227977 0.125 Uiso calc 0.74(3) . .
H H19C 0.987726 0.664703 0.283848 0.125 Uiso calc 0.74(3) . .
H H19D 0.937741 0.647368 0.235561 0.125 Uiso calc 0.26(3) . .
H H19E 0.994482 0.755084 0.324552 0.125 Uiso calc 0.26(3) . .
H H19F 0.901268 0.810796 0.268680 0.125 Uiso calc 0.26(3) . .
C C20 0.35482(11) 0.1457(2) 0.22019(14) 0.0822(5) Uani d 1 . .
H H20A 0.363199 0.067773 0.171044 0.123 Uiso calc 0.60(2) . .
H H20B 0.348438 0.255177 0.191437 0.123 Uiso calc 0.60(2) . .
H H20C 0.304558 0.116489 0.238622 0.123 Uiso calc 0.60(2) . .
H H20D 0.314264 0.225187 0.229692 0.123 Uiso calc 0.40(2) . .
H H20E 0.329025 0.037782 0.209298 0.123 Uiso calc 0.40(2) . .
H H20F 0.372905 0.176470 0.162113 0.123 Uiso calc 0.40(2) . .

loop_
_atom_site_aniso_label
_atom_site_aniso_U_11
_atom_site_aniso_U_22
_atom_site_aniso_U_33
_atom_site_aniso_U_12
_atom_site_aniso_U_13
_atom_site_aniso_U_23
N1 0.0796(8) 0.0536(6) 0.0645(7) 0.0053(6) 0.0130(6) 0.0104(5)
N2 0.0737(7) 0.0571(6) 0.0604(6) 0.0085(6) 0.0077(5) 0.0060(5)
C1 0.0542(6) 0.0539(7) 0.0526(6) 0.0041(5) 0.0054(5) 0.0010(5)
C2 0.0562(7) 0.0596(7) 0.0575(7) 0.0090(6) 0.0092(5) -0.0054(6)
C3 0.0486(6) 0.0665(8) 0.0519(6) 0.0022(5) 0.0089(5) -0.0039(6)
C4 0.0516(7) 0.0834(10) 0.0546(7) 0.0025(6) 0.0100(5) -0.0017(6)
O1 0.0828(7) 0.1095(9) 0.0754(7) 0.0168(7) 0.0351(6) -0.0025(6)
N3 0.0574(6) 0.0818(8) 0.0623(7) -0.0063(6) 0.0150(5) 0.0083(6)
C5 0.0549(7) 0.0668(8) 0.0626(8) -0.0044(6) 0.0097(6) 0.0042(6)
O2 0.0947(8) 0.0632(7) 0.0909(8) -0.0015(6) 0.0286(6) 0.0118(5)
C6 0.0481(6) 0.0578(7) 0.0557(7) -0.0009(5) 0.0087(5) -0.0002(5)
C7 0.0535(6) 0.0522(7) 0.0587(7) 0.0013(5) 0.0130(5) -0.0044(5)
C8 0.0530(6) 0.0566(7) 0.0517(6) 0.0003(5) 0.0094(5) -0.0029(5)
C9 0.0779(9) 0.0662(8) 0.0536(7) -0.0005(7) 0.0184(6) -0.0073(6)
C10 0.1017(12) 0.0747(9) 0.0539(7) -0.0155(8) 0.0325(8) -0.0054(7)
C11 0.0746(8) 0.0510(7) 0.0556(7) -0.0089(6) 0.0308(6) -0.0002(5)
C12 0.0724(8) 0.0461(6) 0.0684(8) -0.0062(5) 0.0400(7) -0.0063(5)
C13 0.0609(7) 0.0393(5) 0.0661(7) -0.0025(5) 0.0323(6) 0.0019(5)
C14 0.0608(7) 0.0418(6) 0.0836(9) -0.0028(5) 0.0325(7) 0.0048(6)
O3 0.0656(6) 0.0598(6) 0.1233(10) 0.0078(5) 0.0404(6) -0.0016(6)
N4 0.0606(6) 0.0488(5) 0.0719(7) -0.0019(5) 0.0175(5) 0.0075(5)
C15 0.0670(7) 0.0454(6) 0.0584(7) -0.0021(5) 0.0240(6) 0.0042(5)
O4 0.0898(7) 0.0739(7) 0.0622(6) 0.0046(5) 0.0221(5) -0.0124(5)
C16 0.0616(7) 0.0402(5) 0.0550(6) -0.0014(5) 0.0265(5) 0.0022(5)
C17 0.0659(7) 0.0433(6) 0.0582(7) 0.0037(5) 0.0263(6) 0.0006(5)
C18 0.0669(7) 0.0456(6) 0.0548(6) -0.0015(5) 0.0209(5) 0.0066(5)
C19 0.0714(9) 0.1092(14) 0.0681(9) -0.0140(9) 0.0182(7) 0.0176(9)
C20 0.0725(9) 0.0713(9) 0.0904(11) -0.0076(8) 0.0038(8) 0.0153(8)

loop_
_atom_type_symbol
_atom_type_description
_atom_type_scat_dispersion_real
_atom_type_scat_dispersion_imag
_atom_type_scat_source
C C 0.0181 0.0091 'International Tables Vol C Tables 4.2.6.8 and 6.1.1.4'
H H 0.0000 0.0000 'International Tables Vol C Tables 4.2.6.8 and 6.1.1.4'
N N 0.0311 0.0180 'International Tables Vol C Tables 4.2.6.8 and 6.1.1.4'
O O 0.0492 0.0322 'International Tables Vol C Tables 4.2.6.8 and 6.1.1.4'

loop_
_geom_angle_atom_site_label_1
_geom_angle_atom_site_label_2
_geom_angle_atom_site_label_3
_geom_angle_site_symmetry_1
_geom_angle_site_symmetry_3
_geom_angle
_geom_angle_publ_flag
N2 N1 C18 . . 120.45(11) ?
N1 N2 C1 . . 119.33(11) ?
C2 C1 N2 . . 114.91(12) ?
C2 C1 C8 . . 122.71(12) ?
C8 C1 N2 . . 122.07(12) ?
C1 C2 H2 . . 121.5 ?
C3 C2 C1 . . 117.02(12) ?
C3 C2 H2 . . 121.5 ?
C2 C3 C4 . . 130.16(13) ?
C2 C3 C6 . . 121.65(12) ?
C6 C3 C4 . . 108.11(12) ?
O1 C4 C3 . . 128.19(15) ?
O1 C4 N3 . . 126.08(15) ?
N3 C4 C3 . . 105.69(12) ?
C4 N3 C5 . . 112.29(12) ?
C4 N3 C19 . . 123.49(14) ?
C5 N3 C19 . . 124.21(15) ?
N3 C5 C6 . . 105.81(12) ?
O2 C5 N3 . . 125.38(14) ?
O2 C5 C6 . . 128.80(14) ?
C3 C6 C5 . . 108.01(12) ?
C7 C6 C3 . . 121.17(12) ?
C7 C6 C5 . . 130.76(12) ?
C6 C7 H7 . . 120.5 ?
C6 C7 C8 . . 119.06(12) ?
C8 C7 H7 . . 120.5 ?
C1 C8 C9 . . 122.57(12) ?
C7 C8 C1 . . 118.22(12) ?
C7 C8 C9 . . 119.03(12) ?
C8 C9 H9A . . 107.6 ?
C8 C9 H9B . . 107.6 ?
C8 C9 C10 . . 118.71(12) ?
H9A C9 H9B . . 107.1 ?
C10 C9 H9A . . 107.6 ?
C10 C9 H9B . . 107.6 ?
C9 C10 H10A . . 108.6 ?
C9 C10 H10B . . 108.6 ?
H10A C10 H10B . . 107.5 ?
C11 C10 C9 . . 114.84(11) ?
C11 C10 H10A . . 108.6 ?
C11 C10 H10B . . 108.6 ?
C12 C11 C10 . . 121.83(13) ?
C12 C11 C18 . . 118.83(12) ?
C18 C11 C10 . . 119.34(14) ?
C11 C12 H12 . . 120.7 ?
C13 C12 C11 . . 118.52(12) ?
C13 C12 H12 . . 120.7 ?
C12 C13 C14 . . 130.32(12) ?
C12 C13 C16 . . 121.65(12) ?
C16 C13 C14 . . 108.01(11) ?
O3 C14 C13 . . 128.89(14) ?
O3 C14 N4 . . 125.15(14) ?
N4 C14 C13 . . 105.96(11) ?
C14 N4 C20 . . 123.81(13) ?
C15 N4 C14 . . 112.12(11) ?
C15 N4 C20 . . 123.64(13) ?
N4 C15 C16 . . 105.88(11) ?
O4 C15 N4 . . 125.27(13) ?
O4 C15 C16 . . 128.85(13) ?
C13 C16 C15 . . 107.96(11) ?
C17 C16 C13 . . 121.25(12) ?
C17 C16 C15 . . 130.75(11) ?
C16 C17 H17 . . 121.6 ?
C16 C17 C18 . . 116.84(11) ?
C18 C17 H17 . . 121.6 ?
C11 C18 N1 . . 118.79(12) ?
C17 C18 N1 . . 117.92(12) ?
C17 C18 C11 . . 122.85(13) ?
N3 C19 H19A . . 109.5 ?
N3 C19 H19B . . 109.5 ?
N3 C19 H19C . . 109.5 ?
N3 C19 H19D . . 109.5 ?
N3 C19 H19E . . 109.5 ?
N3 C19 H19F . . 109.5 ?
H19A C19 H19B . . 109.5 ?
H19A C19 H19C . . 109.5 ?
H19A C19 H19D . . 141.1 ?
H19A C19 H19E . . 56.3 ?
H19A C19 H19F . . 56.3 ?
H19B C19 H19C . . 109.5 ?
H19B C19 H19D . . 56.3 ?
H19B C19 H19E . . 141.1 ?
H19B C19 H19F . . 56.3 ?
H19C C19 H19D . . 56.3 ?
H19C C19 H19E . . 56.3 ?
H19C C19 H19F . . 141.1 ?
H19D C19 H19E . . 109.5 ?
H19D C19 H19F . . 109.5 ?
H19E C19 H19F . . 109.5 ?
N4 C20 H20A . . 109.5 ?
N4 C20 H20B . . 109.5 ?
N4 C20 H20C . . 109.5 ?
N4 C20 H20D . . 109.5 ?
N4 C20 H20E . . 109.5 ?
N4 C20 H20F . . 109.5 ?
H20A C20 H20B . . 109.5 ?
H20A C20 H20C . . 109.5 ?
H20A C20 H20D . . 141.1 ?
H20A C20 H20E . . 56.3 ?
H20A C20 H20F . . 56.3 ?
H20B C20 H20C . . 109.5 ?
H20B C20 H20D . . 56.3 ?
H20B C20 H20E . . 141.1 ?
H20B C20 H20F . . 56.3 ?
H20C C20 H20D . . 56.3 ?
H20C C20 H20E . . 56.3 ?
H20C C20 H20F . . 141.1 ?
H20D C20 H20E . . 109.5 ?
H20D C20 H20F . . 109.5 ?
H20E C20 H20F . . 109.5 ?

loop_
_geom_bond_atom_site_label_1
_geom_bond_atom_site_label_2
_geom_bond_site_symmetry_2
_geom_bond_distance
_geom_bond_publ_flag
N1 N2 . 1.2458(17) ?
N1 C18 . 1.4516(18) ?
N2 C1 . 1.4464(17) ?
C1 C2 . 1.3920(19) ?
C1 C8 . 1.4023(18) ?
C2 H2 . 0.9300 ?
C2 C3 . 1.370(2) ?
C3 C4 . 1.4881(19) ?
C3 C6 . 1.3876(18) ?
C4 O1 . 1.2012(18) ?
C4 N3 . 1.387(2) ?
N3 C5 . 1.3942(19) ?
N3 C19 . 1.4564(19) ?
C5 O2 . 1.2138(18) ?
C5 C6 . 1.4830(19) ?
C6 C7 . 1.3752(19) ?
C7 H7 . 0.9300 ?
C7 C8 . 1.3990(18) ?
C8 C9 . 1.5077(19) ?
C9 H9A . 0.9700 ?
C9 H9B . 0.9700 ?
C9 C10 . 1.517(2) ?
C10 H10A . 0.9700 ?
C10 H10B . 0.9700 ?
C10 C11 . 1.507(2) ?
C11 C12 . 1.390(2) ?
C11 C18 . 1.4000(18) ?
C12 H12 . 0.9300 ?
C12 C13 . 1.3800(19) ?
C13 C14 . 1.4797(19) ?
C13 C16 . 1.3866(16) ?
C14 O3 . 1.2080(16) ?
C14 N4 . 1.3911(19) ?
N4 C15 . 1.3844(17) ?
N4 C20 . 1.450(2) ?
C15 O4 . 1.2039(16) ?
C15 C16 . 1.4855(18) ?
C16 C17 . 1.3759(18) ?
C17 H17 . 0.9300 ?
C17 C18 . 1.3904(18) ?
C19 H19A . 0.9600 ?
C19 H19B . 0.9600 ?
C19 H19C . 0.9600 ?
C19 H19D . 0.9600 ?
C19 H19E . 0.9600 ?
C19 H19F . 0.9600 ?
C20 H20A . 0.9600 ?
C20 H20B . 0.9600 ?
C20 H20C . 0.9600 ?
C20 H20D . 0.9600 ?
C20 H20E . 0.9600 ?
C20 H20F . 0.9600 ?

loop_
_geom_torsion_atom_site_label_1
_geom_torsion_atom_site_label_2
_geom_torsion_atom_site_label_3
_geom_torsion_atom_site_label_4
_geom_torsion_site_symmetry_1
_geom_torsion_site_symmetry_2
_geom_torsion_site_symmetry_3
_geom_torsion_site_symmetry_4
_geom_torsion
_geom_torsion_publ_flag
N1 N2 C1 C2 . . . . -114.90(15) ?
N1 N2 C1 C8 . . . . 71.39(17) ?
N2 N1 C18 C11 . . . . -80.49(17) ?
N2 N1 C18 C17 . . . . 106.88(15) ?
N2 C1 C2 C3 . . . . -176.74(11) ?
N2 C1 C8 C7 . . . . 178.19(12) ?
N2 C1 C8 C9 . . . . 3.17(19) ?
C1 C2 C3 C4 . . . . 175.54(12) ?
C1 C2 C3 C6 . . . . -0.71(19) ?
C1 C8 C9 C10 . . . . -58.56(19) ?
C2 C1 C8 C7 . . . . 4.97(19) ?
C2 C1 C8 C9 . . . . -170.05(12) ?
C2 C3 C4 O1 . . . . -1.6(2) ?
C2 C3 C4 N3 . . . . -179.52(13) ?
C2 C3 C6 C5 . . . . 179.92(11) ?
C2 C3 C6 C7 . . . . 2.54(19) ?
C3 C4 N3 C5 . . . . 1.69(15) ?
C3 C4 N3 C19 . . . . -178.53(13) ?
C3 C6 C7 C8 . . . . -0.57(18) ?
C4 C3 C6 C5 . . . . 2.94(14) ?
C4 C3 C6 C7 . . . . -174.45(11) ?
C4 N3 C5 O2 . . . . -179.05(14) ?
C4 N3 C5 C6 . . . . 0.05(15) ?
O1 C4 N3 C5 . . . . -176.34(14) ?
O1 C4 N3 C19 . . . . 3.4(2) ?
N3 C5 C6 C3 . . . . -1.92(14) ?
N3 C5 C6 C7 . . . . 175.13(13) ?
C5 C6 C7 C8 . . . . -177.28(13) ?
O2 C5 C6 C3 . . . . 177.14(15) ?
O2 C5 C6 C7 . . . . -5.8(2) ?
C6 C3 C4 O1 . . . . 175.09(14) ?
C6 C3 C4 N3 . . . . -2.88(14) ?
C6 C7 C8 C1 . . . . -3.02(18) ?
C6 C7 C8 C9 . . . . 172.18(12) ?
C7 C8 C9 C10 . . . . 126.47(15) ?
C8 C1 C2 C3 . . . . -3.08(19) ?
C8 C9 C10 C11 . . . . -16.6(2) ?
C9 C10 C11 C12 . . . . -107.59(16) ?
C9 C10 C11 C18 . . . . 71.79(18) ?
C10 C11 C12 C13 . . . . 178.17(12) ?
C10 C11 C18 N1 . . . . 9.94(18) ?
C10 C11 C18 C17 . . . . -177.82(12) ?
C11 C12 C13 C14 . . . . 177.76(11) ?
C11 C12 C13 C16 . . . . -0.71(18) ?
C12 C11 C18 N1 . . . . -170.67(11) ?
C12 C11 C18 C17 . . . . 1.58(18) ?
C12 C13 C14 O3 . . . . 0.0(2) ?
C12 C13 C14 N4 . . . . -179.03(12) ?
C12 C13 C16 C15 . . . . -179.44(11) ?
C12 C13 C16 C17 . . . . 2.41(18) ?
C13 C14 N4 C15 . . . . -1.29(13) ?
C13 C14 N4 C20 . . . . -174.09(12) ?
C13 C16 C17 C18 . . . . -2.00(17) ?
C14 C13 C16 C15 . . . . 1.79(13) ?
C14 C13 C16 C17 . . . . -176.37(10) ?
C14 N4 C15 O4 . . . . -177.35(13) ?
C14 N4 C15 C16 . . . . 2.35(13) ?
O3 C14 N4 C15 . . . . 179.61(12) ?
O3 C14 N4 C20 . . . . 6.8(2) ?
N4 C15 C16 C13 . . . . -2.53(13) ?
N4 C15 C16 C17 . . . . 175.38(12) ?
C15 C16 C17 C18 . . . . -179.68(11) ?
O4 C15 C16 C13 . . . . 177.15(13) ?
O4 C15 C16 C17 . . . . -4.9(2) ?
C16 C13 C14 O3 . . . . 178.66(13) ?
C16 C13 C14 N4 . . . . -0.40(13) ?
C16 C17 C18 N1 . . . . 172.34(11) ?
C16 C17 C18 C11 . . . . 0.03(18) ?
C18 N1 N2 C1 . . . . -1.7(2) ?
C18 C11 C12 C13 . . . . -1.21(17) ?
C19 N3 C5 O2 . . . . 1.2(2) ?
C19 N3 C5 C6 . . . . -179.73(13) ?
C20 N4 C15 O4 . . . . -4.5(2) ?
C20 N4 C15 C16 . . . . 175.16(12) ?
